data_4320110
loop_
_publ_author_name
'Larry R. Falvello'
'Julio Gomez'
'Isabel Pascual'
'Milagros Tom\'as'
'Esteban P. Urriolabeitia'
'Arthur J. Schultz'

_publ_contact_author_address
; Department of Inorganic Chemistry
  University of Zaragoza
  Plaza San Francisco s/n
  E-50009 Zaragoza
  Spain
;
_publ_contact_author_fax 34()976761187
_publ_contact_author_name 'Larry R. Falvello'
_publ_contact_author_phone 34()976761179
_publ_section_title
;
 Saccharinate as a Versatile Polyfunctional Ligand. Four Distinct
 Coordination Modes, Misdirected Valence, and a Dominant Aggregate
 Structure from a Single Reaction System
;
_journal_name_full 'Inorganic Chemistry'
_journal_page_first 4455
_journal_page_last 4463
_journal_paper_doi 10.1021/ic010300x
_journal_volume 40
_journal_year 2001
_chemical_formula_sum 'C14 H22 Cu N6 O7 S2'
_chemical_formula_weight 514.04
_chemical_name_systematic
; 
 ? 
;
_space_group_IT_number 2
_symmetry_cell_setting triclinic
_symmetry_space_group_name_Hall '-P 1'
_symmetry_space_group_name_H-M 'P -1'
_atom_sites_solution_hydrogens geom
_atom_sites_solution_primary direct
_atom_sites_solution_secondary difmap
_audit_creation_method SHELXL
_cell_angle_alpha 98.05(3)
_cell_angle_beta 92.39(3)
_cell_angle_gamma 99.08(3)
_cell_formula_units_Z 2
_cell_length_a 7.0450(10)
_cell_length_b 10.578(2)
_cell_length_c 13.967(3)
_cell_measurement_reflns_used 25
_cell_measurement_temperature 566(2)
_cell_measurement_theta_max 15.1
_cell_measurement_theta_min 12.5
_cell_volume 1015.5(3)
_computing_molecular_graphics 'SHELXTL Rel. 5.05/VMS (Siemens, 1996)'
_computing_publication_material 'SHELXL-93 (Sheldrick, 1993)'
_computing_structure_refinement 'SHELXL-93 (Sheldrick, 1993)'
_computing_structure_solution 'SHELXS-86 (Sheldrick, 1990)'
_diffrn_ambient_temperature 566(2)
_diffrn_measurement_device 'Stoe AED-2'
_diffrn_measurement_method 'omega-2theta scans'
_diffrn_radiation_monochromator graphite
_diffrn_radiation_source 'fine-focus sealed tube'
_diffrn_radiation_type MoK\a
_diffrn_radiation_wavelength 0.71073
_diffrn_reflns_av_R_equivalents 0.0157
_diffrn_reflns_av_sigmaI/netI 0.0371
_diffrn_reflns_limit_h_max 8
_diffrn_reflns_limit_h_min 0
_diffrn_reflns_limit_k_max 12
_diffrn_reflns_limit_k_min -12
_diffrn_reflns_limit_l_max 16
_diffrn_reflns_limit_l_min -16
_diffrn_reflns_number 3902
_diffrn_reflns_theta_max 25.03
_diffrn_reflns_theta_min 2.28
_exptl_absorpt_coefficient_mu 1.332
_exptl_absorpt_correction_T_max 0.910
_exptl_absorpt_correction_T_min 0.869
_exptl_absorpt_correction_type psi-scan
_exptl_crystal_colour dark_blue
_exptl_crystal_density_diffrn 1.681
_exptl_crystal_description 'regular block'
_exptl_crystal_F_000 530
_exptl_crystal_size_max 0.30
_exptl_crystal_size_mid 0.27
_exptl_crystal_size_min 0.19
_refine_diff_density_max 0.307
_refine_diff_density_min -0.240
_refine_diff_density_rms 0.058
_refine_ls_extinction_method none
_refine_ls_goodness_of_fit_all 1.045
_refine_ls_goodness_of_fit_obs 1.079
_refine_ls_matrix_type full
_refine_ls_number_parameters 359
_refine_ls_number_reflns 3418
_refine_ls_number_restraints 0
_refine_ls_restrained_S_all 1.054
_refine_ls_restrained_S_obs 1.079
_refine_ls_R_factor_all 0.0418
_refine_ls_R_factor_obs 0.0296
_refine_ls_shift/esd_max -0.092
_refine_ls_shift/esd_mean 0.005
_refine_ls_structure_factor_coef Fsqd
_refine_ls_weighting_details 'w=1/[\s^2^(Fo^2^)+(0.0314P)^2^+0.4258P] where P=(Fo^2^+2Fc^2^)/3'
_refine_ls_weighting_scheme calc
_refine_ls_wR_factor_all 0.0716
_refine_ls_wR_factor_obs 0.0668
_reflns_number_observed 3028
_reflns_number_total 3583
_reflns_observed_criterion >2sigma(I)
_cod_data_source_file ic010300x_5.cif
_cod_data_source_block cpd7XRay
_cod_depositor_comments
;
The following automatic conversions were performed:

'_symmetry_cell_setting' value 'Triclinic' changed to 'triclinic'
according to the built-in table from CIF Core dictionary named
'cif_core.dic' version 2.4.1 from
2010-06-29.

'_exptl_absorpt_correction_type' value 'Psi-scan'
changed to 'psi-scan' according to the built-in table from CIF Core
dictionary named 'cif_core.dic' version 2.4.1 from 2010-06-29.

Automatic conversion script
Id: cif_fix_values 1646 2011-03-28 12:23:43Z adriana 

The following automatic conversions were performed:

'_refine_ls_weighting_scheme' value 'calc
w=1/[\s^2^(Fo^2^)+(0.0314P)^2^+0.4258P] where P=(Fo^2^+2Fc^2^)/3' was
changed to 'calc'. New tag '_refine_ls_weighting_details' was
created. The value of the new tag was set to
'w=1/[\s^2^(Fo^2^)+(0.0314P)^2^+0.4258P] where P=(Fo^2^+2Fc^2^)/3'.

Automatic conversion script
Id: cif_fix_values 3143 2015-03-26 13:38:13Z robertas 
;
_cod_database_code 4320110

loop_
_symmetry_equiv_pos_as_xyz
'x, y, z'
'-x, -y, -z'

loop_
_atom_site_aniso_label
_atom_site_aniso_U_11
_atom_site_aniso_U_22
_atom_site_aniso_U_33
_atom_site_aniso_U_23
_atom_site_aniso_U_13
_atom_site_aniso_U_12
Cu1 0.0180(2) 0.0237(2) 0.0176(2) 0.00355(12) 0.00281(12) 0.00525(13)
N3 0.0259(14) 0.0328(14) 0.0254(13) 0.0076(12) 0.0029(12) 0.0093(12)
N4 0.0286(14) 0.0297(14) 0.0230(13) 0.0061(11) 0.0053(11) 0.0078(12)
N5 0.027(2) 0.039(2) 0.0244(14) 0.0048(12) 0.0067(12) 0.0050(12)
N6 0.0260(14) 0.0276(14) 0.0324(15) 0.0037(11) 0.0053(13) 0.0092(11)
S1 0.0156(3) 0.0227(3) 0.0202(3) -0.0021(3) 0.0005(3) 0.0051(3)
O2 0.0291(11) 0.0462(12) 0.0236(10) 0.0038(9) 0.0095(9) 0.0073(9)
O3 0.0222(10) 0.0252(10) 0.0417(12) -0.0028(9) -0.0047(9) 0.0092(8)
N1 0.0145(11) 0.0240(11) 0.0219(11) -0.0035(9) -0.0011(9) 0.0026(9)
C1 0.0210(14) 0.0188(12) 0.0211(13) 0.0029(10) 0.0013(10) 0.0056(10)
O1 0.0159(10) 0.0328(10) 0.0362(11) -0.0043(9) 0.0047(8) 0.0036(8)
C2 0.0209(13) 0.0202(12) 0.0167(12) 0.0039(10) 0.0008(10) 0.0057(10)
C3 0.028(2) 0.0279(15) 0.0239(14) 0.0001(11) 0.0042(12) 0.0095(12)
C4 0.044(2) 0.0263(15) 0.0242(15) -0.0054(12) -0.0044(13) 0.0109(13)
C5 0.033(2) 0.0276(15) 0.032(2) -0.0042(13) -0.0133(14) 0.0035(13)
C6 0.0215(15) 0.0262(14) 0.030(2) 0.0018(12) -0.0040(12) 0.0035(12)
C7 0.0209(13) 0.0188(12) 0.0176(12) 0.0028(10) -0.0001(10) 0.0029(10)
S2 0.0271(4) 0.0251(3) 0.0243(3) -0.0058(3) 0.0036(3) 0.0027(3)
O5 0.0307(11) 0.0416(12) 0.0335(12) -0.0128(10) -0.0038(9) 0.0000(10)
O6 0.0387(13) 0.0431(13) 0.0384(12) -0.0114(10) 0.0147(10) 0.0103(10)
N2 0.0357(14) 0.0164(11) 0.0302(13) 0.0013(10) 0.0037(11) 0.0017(10)
C8 0.0213(14) 0.0198(13) 0.0249(14) 0.0050(11) 0.0036(11) 0.0023(11)
O4 0.0431(13) 0.0283(10) 0.0273(11) 0.0101(9) 0.0003(9) 0.0040(9)
C9 0.0151(12) 0.0206(13) 0.0217(13) 0.0043(10) 0.0044(10) 0.0043(10)
C10 0.0244(14) 0.0226(13) 0.0239(14) -0.0003(11) 0.0025(12) 0.0035(11)
C11 0.026(2) 0.0173(14) 0.045(2) 0.0026(12) 0.0079(13) 0.0021(11)
C12 0.030(2) 0.030(2) 0.045(2) 0.0202(14) 0.0125(14) 0.0088(13)
C13 0.028(2) 0.041(2) 0.0237(15) 0.0122(13) 0.0066(12) 0.0111(13)
C14 0.0190(13) 0.0225(13) 0.0232(13) 0.0021(11) 0.0048(11) 0.0049(11)
O7 0.0440(14) 0.0288(12) 0.058(2) 0.0083(11) 0.0091(12) 0.0101(11)

loop_
_atom_site_label
_atom_site_type_symbol
_atom_site_fract_x
_atom_site_fract_y
_atom_site_fract_z
_atom_site_U_iso_or_equiv
_atom_site_thermal_displace_type
_atom_site_occupancy
_atom_site_calc_flag
_atom_site_refinement_flags
_atom_site_disorder_group
Cu1 Cu 0.25901(4) 0.49254(3) 0.21736(2) 0.01949(10) Uani 1 d . .
N3 N 0.4530(4) 0.3843(3) 0.2555(2) 0.0272(5) Uani 1 d . .
H31 H 0.4919(48) 0.3450(31) 0.2049(25) 0.038(10) Uiso 1 d . .
H32 H 0.4029(56) 0.3213(37) 0.2916(28) 0.057(11) Uiso 1 d . .
H33 H 0.5469(54) 0.4218(34) 0.2874(26) 0.042(11) Uiso 1 d . .
N4 N 0.4438(4) 0.5560(3) 0.1201(2) 0.0265(5) Uani 1 d . .
H41 H 0.4991(54) 0.4953(37) 0.0946(27) 0.052(11) Uiso 1 d . .
H42 H 0.4000(52) 0.5864(33) 0.0692(26) 0.047(10) Uiso 1 d . .
H43 H 0.5350(57) 0.6123(37) 0.1465(28) 0.054(12) Uiso 1 d . .
N5 N 0.0985(4) 0.4445(3) 0.3287(2) 0.0300(6) Uani 1 d . .
H51 H -0.0103(63) 0.4528(37) 0.3233(28) 0.056(13) Uiso 1 d . .
H52 H 0.1401(56) 0.4881(37) 0.3796(29) 0.053(12) Uiso 1 d . .
H53 H 0.1098(66) 0.3612(46) 0.3380(32) 0.085(15) Uiso 1 d . .
N6 N 0.0878(4) 0.6210(3) 0.1869(2) 0.0281(5) Uani 1 d . .
H61 H 0.1595(52) 0.6980(36) 0.1785(24) 0.048(10) Uiso 1 d . .
H62 H 0.0128(51) 0.6378(31) 0.2270(26) 0.037(10) Uiso 1 d . .
H63 H 0.0343(61) 0.5985(39) 0.1332(31) 0.065(14) Uiso 1 d . .
S1 S -0.13734(9) 0.29157(6) 0.09197(5) 0.01984(15) Uani 1 d . .
O2 O -0.2199(3) 0.2378(2) 0.17308(14) 0.0328(5) Uani 1 d . .
O3 O -0.2136(3) 0.4041(2) 0.06881(14) 0.0301(5) Uani 1 d . .
N1 N 0.0944(3) 0.3231(2) 0.1051(2) 0.0210(5) Uani 1 d . .
C1 C 0.1777(4) 0.2523(2) 0.0346(2) 0.0201(5) Uani 1 d . .
O1 O 0.3524(3) 0.2613(2) 0.02780(14) 0.0292(4) Uani 1 d . .
C2 C 0.0315(4) 0.1620(2) -0.0345(2) 0.0189(5) Uani 1 d . .
C3 C 0.0635(4) 0.0758(3) -0.1138(2) 0.0265(6) Uani 1 d . .
H3 H 0.1878(49) 0.0685(30) -0.1272(23) 0.041(9) Uiso 1 d . .
C4 C -0.0943(5) 0.0013(3) -0.1682(2) 0.0319(7) Uani 1 d . .
H4 H -0.0687(48) -0.0623(32) -0.2192(24) 0.046(10) Uiso 1 d . .
C5 C -0.2798(5) 0.0132(3) -0.1438(2) 0.0323(7) Uani 1 d . .
H5 H -0.3737(47) -0.0371(30) -0.1784(23) 0.036(9) Uiso 1 d . .
C6 C -0.3153(4) 0.0997(3) -0.0646(2) 0.0265(6) Uani 1 d . .
H6 H -0.4394(42) 0.1101(26) -0.0458(20) 0.022(7) Uiso 1 d . .
C7 C -0.1552(4) 0.1732(2) -0.0115(2) 0.0192(5) Uani 1 d . .
S2 S 0.62609(10) 0.74757(6) 0.36812(5) 0.0265(2) Uani 1 d . .
O5 O 0.4307(3) 0.7174(2) 0.32655(15) 0.0379(5) Uani 1 d . .
O6 O 0.7630(3) 0.6951(2) 0.3060(2) 0.0410(5) Uani 1 d . .
N2 N 0.6429(3) 0.7054(2) 0.4741(2) 0.0279(5) Uani 1 d . .
C8 C 0.7059(4) 0.8096(2) 0.5433(2) 0.0219(6) Uani 1 d . .
O4 O 0.7352(3) 0.8033(2) 0.62986(14) 0.0326(5) Uani 1 d . .
C9 C 0.7345(4) 0.9349(2) 0.5031(2) 0.0188(5) Uani 1 d . .
C10 C 0.7930(4) 1.0588(3) 0.5525(2) 0.0241(6) Uani 1 d . .
H10 H 0.8155(41) 1.0716(26) 0.6227(21) 0.027(8) Uiso 1 d . .
C11 C 0.8100(4) 1.1609(3) 0.4994(2) 0.0297(6) Uani 1 d . .
H11 H 0.8474(42) 1.2493(29) 0.5350(21) 0.031(8) Uiso 1 d . .
C12 C 0.7686(4) 1.1399(3) 0.3997(2) 0.0327(7) Uani 1 d . .
H12 H 0.7726(42) 1.2085(29) 0.3667(21) 0.028(8) Uiso 1 d . .
C13 C 0.7105(4) 1.0162(3) 0.3505(2) 0.0296(6) Uani 1 d . .
H13 H 0.6900(45) 1.0017(29) 0.2848(23) 0.037(9) Uiso 1 d . .
C14 C 0.6954(4) 0.9159(2) 0.4039(2) 0.0215(5) Uani 1 d . .
O7 O 0.7199(4) 0.4461(2) 0.4610(2) 0.0428(6) Uani 1 d . .
H71 H 0.6917(55) 0.5220(40) 0.4633(27) 0.057(12) Uiso 1 d . .
H72 H 0.6099(81) 0.3938(50) 0.4838(38) 0.111(19) Uiso 1 d . .

loop_
_atom_type_symbol
_atom_type_description
_atom_type_scat_dispersion_real
_atom_type_scat_dispersion_imag
_atom_type_scat_source
C C 0.0033 0.0016 'International Tables Vol C Tables 4.2.6.8 and 6.1.1.4'
H H 0.0000 0.0000 'International Tables Vol C Tables 4.2.6.8 and 6.1.1.4'
N N 0.0061 0.0033 'International Tables Vol C Tables 4.2.6.8 and 6.1.1.4'
O O 0.0106 0.0060 'International Tables Vol C Tables 4.2.6.8 and 6.1.1.4'
S S 0.1246 0.1234 'International Tables Vol C Tables 4.2.6.8 and 6.1.1.4'
Cu Cu 0.3201 1.2651 'International Tables Vol C Tables 4.2.6.8 and 6.1.1.4'

loop_
_geom_angle_atom_site_label_1
_geom_angle_atom_site_label_2
_geom_angle_atom_site_label_3
_geom_angle
_geom_angle_site_symmetry_1
_geom_angle_site_symmetry_3
_geom_angle_publ_flag
N3 Cu1 N4 87.79(11) . . ?
N3 Cu1 N6 172.82(12) . . ?
N4 Cu1 N6 89.72(12) . . ?
N3 Cu1 N5 90.08(12) . . ?
N4 Cu1 N5 172.34(12) . . ?
N6 Cu1 N5 91.51(12) . . ?
N3 Cu1 N1 92.38(10) . . ?
N4 Cu1 N1 93.23(10) . . ?
N6 Cu1 N1 94.49(10) . . ?
N5 Cu1 N1 94.22(10) . . ?
N3 Cu1 O5 96.28(10) . . ?
N4 Cu1 O5 81.89(10) . . ?
N6 Cu1 O5 76.69(10) . . ?
N5 Cu1 O5 91.03(10) . . ?
N1 Cu1 O5 169.87(7) . . ?
Cu1 N3 H31 109.3(22) . . ?
Cu1 N3 H32 113.3(24) . . ?
H31 N3 H32 106.5(31) . . ?
Cu1 N3 H33 116.7(25) . . ?
H31 N3 H33 106.5(33) . . ?
H32 N3 H33 103.8(33) . . ?
Cu1 N4 H41 110.5(25) . . ?
Cu1 N4 H42 119.9(23) . . ?
H41 N4 H42 102.8(31) . . ?
Cu1 N4 H43 112.1(26) . . ?
H41 N4 H43 103.8(35) . . ?
H42 N4 H43 106.1(33) . . ?
Cu1 N5 H51 115.2(29) . . ?
Cu1 N5 H52 111.8(27) . . ?
H51 N5 H52 105.2(37) . . ?
Cu1 N5 H53 108.9(28) . . ?
H51 N5 H53 111.2(40) . . ?
H52 N5 H53 103.9(37) . . ?
Cu1 N6 H61 111.1(22) . . ?
Cu1 N6 H62 115.7(24) . . ?
H61 N6 H62 106.5(31) . . ?
Cu1 N6 H63 110.2(29) . . ?
H61 N6 H63 100.3(35) . . ?
H62 N6 H63 111.8(37) . . ?
O2 S1 O3 114.51(12) . . ?
O2 S1 N1 111.87(12) . . ?
O3 S1 N1 110.20(11) . . ?
O2 S1 C7 111.33(12) . . ?
O3 S1 C7 110.33(12) . . ?
N1 S1 C7 97.30(12) . . ?
C1 N1 S1 111.9(2) . . ?
C1 N1 Cu1 124.9(2) . . ?
S1 N1 Cu1 122.62(11) . . ?
O1 C1 N1 124.1(2) . . ?
O1 C1 C2 123.6(2) . . ?
N1 C1 C2 112.3(2) . . ?
C3 C2 C7 120.0(2) . . ?
C3 C2 C1 128.2(2) . . ?
C7 C2 C1 111.8(2) . . ?
C2 C3 C4 118.5(3) . . ?
C2 C3 H3 118.8(20) . . ?
C4 C3 H3 122.6(20) . . ?
C5 C4 C3 120.7(3) . . ?
C5 C4 H4 122.2(21) . . ?
C3 C4 H4 116.9(21) . . ?
C4 C5 C6 121.7(3) . . ?
C4 C5 H5 117.6(21) . . ?
C6 C5 H5 120.6(21) . . ?
C7 C6 C5 116.4(3) . . ?
C7 C6 H6 119.6(17) . . ?
C5 C6 H6 124.0(17) . . ?
C6 C7 C2 122.6(2) . . ?
C6 C7 S1 130.7(2) . . ?
C2 C7 S1 106.7(2) . . ?
O5 S2 O6 113.44(13) . . ?
O5 S2 N2 111.58(13) . . ?
O6 S2 N2 111.11(13) . . ?
O5 S2 C14 111.01(13) . . ?
O6 S2 C14 111.23(13) . . ?
N2 S2 C14 97.41(12) . . ?
S2 O5 Cu1 126.97(12) . . ?
C8 N2 S2 111.4(2) . . ?
O4 C8 N2 124.4(2) . . ?
O4 C8 C9 122.9(2) . . ?
N2 C8 C9 112.7(2) . . ?
C14 C9 C10 120.1(2) . . ?
C14 C9 C8 111.7(2) . . ?
C10 C9 C8 128.2(2) . . ?
C9 C10 C11 117.9(3) . . ?
C9 C10 H10 119.4(16) . . ?
C11 C10 H10 122.6(16) . . ?
C10 C11 C12 121.2(3) . . ?
C10 C11 H11 117.8(17) . . ?
C12 C11 H11 121.0(17) . . ?
C13 C12 C11 120.9(3) . . ?
C13 C12 H12 119.2(18) . . ?
C11 C12 H12 119.9(18) . . ?
C14 C13 C12 117.4(3) . . ?
C14 C13 H13 121.4(20) . . ?
C12 C13 H13 121.1(20) . . ?
C13 C14 C9 122.6(3) . . ?
C13 C14 S2 130.7(2) . . ?
C9 C14 S2 106.6(2) . . ?
H71 O7 H72 106.1(38) . . ?

loop_
_geom_bond_atom_site_label_1
_geom_bond_atom_site_label_2
_geom_bond_distance
_geom_bond_site_symmetry_2
_geom_bond_publ_flag
Cu1 N3 2.017(2) . ?
Cu1 N4 2.030(3) . ?
Cu1 N6 2.030(3) . ?
Cu1 N5 2.035(3) . ?
Cu1 N1 2.328(2) . ?
Cu1 O5 2.715(2) . ?
N3 H31 0.85(3) . ?
N3 H32 0.93(4) . ?
N3 H33 0.80(4) . ?
N4 H41 0.85(4) . ?
N4 H42 0.88(4) . ?
N4 H43 0.84(4) . ?
N5 H51 0.79(4) . ?
N5 H52 0.81(4) . ?
N5 H53 0.92(5) . ?
N6 H61 0.91(4) . ?
N6 H62 0.81(4) . ?
N6 H63 0.81(4) . ?
S1 O2 1.441(2) . ?
S1 O3 1.451(2) . ?
S1 N1 1.611(2) . ?
S1 C7 1.760(3) . ?
N1 C1 1.363(3) . ?
C1 O1 1.228(3) . ?
C1 C2 1.501(4) . ?
C2 C3 1.382(4) . ?
C2 C7 1.387(4) . ?
C3 C4 1.386(4) . ?
C3 H3 0.92(3) . ?
C4 C5 1.385(4) . ?
C4 H4 0.95(3) . ?
C5 C6 1.392(4) . ?
C5 H5 0.86(3) . ?
C6 C7 1.385(4) . ?
C6 H6 0.94(3) . ?
S2 O5 1.441(2) . ?
S2 O6 1.448(2) . ?
S2 N2 1.609(2) . ?
S2 C14 1.764(3) . ?
N2 C8 1.363(3) . ?
C8 O4 1.231(3) . ?
C8 C9 1.498(3) . ?
C9 C14 1.382(4) . ?
C9 C10 1.385(4) . ?
C10 C11 1.386(4) . ?
C10 H10 0.97(3) . ?
C11 C12 1.391(4) . ?
C11 H11 0.99(3) . ?
C12 C13 1.381(4) . ?
C12 H12 0.91(3) . ?
C13 C14 1.374(4) . ?
C13 H13 0.91(3) . ?
O7 H71 0.85(4) . ?
O7 H72 0.97(6) . ?
